data_4324968
loop_
_publ_author_name
'William C. Ewing'
'Patrick J. Carroll'
'Larry G. Sneddon'

_publ_section_title
;
 Syntheses and Surprising Regioselectivity of 5- and 6-Substituted
 Decaboranyl Ethers via the Nucleophilic Attack of Alcohols on 6- and
 5-Halodecaboranes
;
_journal_name_full 'Inorganic Chemistry'
_journal_page_first 4054
_journal_page_last 4064
_journal_paper_doi 10.1021/ic102544v
_journal_volume 50
_journal_year 2011
_chemical_formula_sum 'C4 H21 B10 Cl O2'
_chemical_formula_weight 244.76
_space_group_IT_number 14
_symmetry_cell_setting monoclinic
_symmetry_Int_Tables_number 14
_symmetry_space_group_name_Hall '-P 2yn'
_symmetry_space_group_name_H-M 'P 1 21/n 1'
_atom_sites_solution_hydrogens geom
_atom_sites_solution_primary direct
_audit_creation_method SHELXL-97
_cell_angle_alpha 90.00
_cell_angle_beta 103.768(5)
_cell_angle_gamma 90.00
_cell_formula_units_Z 4
_cell_length_a 8.2214(10)
_cell_length_b 19.411(2)
_cell_length_c 9.2205(11)
_cell_measurement_temperature 143(1)
_cell_volume 1429.2(3)
_computing_data_collection 'Bruker APEX2'
_computing_data_reduction 'Bruker SAINT'
_computing_structure_refinement 'SHELXL-97 (Sheldrick, 2008)'
_computing_structure_solution 'SHELXS-97 (Sheldrick, 2008)'
_diffrn_ambient_temperature 143(1)
_diffrn_measured_fraction_theta_full 0.998
_diffrn_measured_fraction_theta_max 0.998
_diffrn_measurement_device 'CCD Area Detector'
_diffrn_measurement_device_type 'Bruker APEXII'
_diffrn_measurement_method 'phi and omega scans'
_diffrn_radiation_monochromator graphite
_diffrn_radiation_source 'sealed tube'
_diffrn_radiation_type MoK\a
_diffrn_radiation_wavelength 0.71073
_diffrn_reflns_av_R_equivalents 0.0250
_diffrn_reflns_av_sigmaI/netI 0.0115
_diffrn_reflns_limit_h_max 9
_diffrn_reflns_limit_h_min -9
_diffrn_reflns_limit_k_max 23
_diffrn_reflns_limit_k_min -23
_diffrn_reflns_limit_l_max 10
_diffrn_reflns_limit_l_min -10
_diffrn_reflns_number 23645
_diffrn_reflns_theta_full 25.09
_diffrn_reflns_theta_max 25.09
_diffrn_reflns_theta_min 2.10
_exptl_absorpt_coefficient_mu 0.243
_exptl_absorpt_correction_T_max 0.7452
_exptl_absorpt_correction_T_min 0.6697
_exptl_absorpt_correction_type multi-scan
_exptl_absorpt_process_details '(SADABS; Sheldrick, 2007)'
_exptl_crystal_density_diffrn 1.138
_exptl_crystal_F_000 512
_exptl_crystal_size_max 0.28
_exptl_crystal_size_mid 0.25
_exptl_crystal_size_min 0.08
_refine_diff_density_max 0.166
_refine_diff_density_min -0.202
_refine_diff_density_rms 0.030
_refine_ls_extinction_method none
_refine_ls_goodness_of_fit_ref 1.058
_refine_ls_hydrogen_treatment refall
_refine_ls_matrix_type full
_refine_ls_number_parameters 239
_refine_ls_number_reflns 2533
_refine_ls_number_restraints 0
_refine_ls_restrained_S_all 1.058
_refine_ls_R_factor_all 0.0265
_refine_ls_R_factor_gt 0.0243
_refine_ls_shift/su_max 0.000
_refine_ls_shift/su_mean 0.000
_refine_ls_structure_factor_coef Fsqd
_refine_ls_weighting_details 'calc w=1/[\s^2^(Fo^2^)+(0.0411P)^2^+0.2864P] where P=(Fo^2^+2Fc^2^)/3'
_refine_ls_weighting_scheme calc
_refine_ls_wR_factor_gt 0.0682
_refine_ls_wR_factor_ref 0.0703
_reflns_number_gt 2355
_reflns_number_total 2533
_reflns_threshold_expression >2sigma(I)
_cod_data_source_file ic102544v_si_001_1.cif
_cod_data_source_block UP3371
_cod_original_sg_symbol_H-M 'P 21/n '
_cod_database_code 4324968

loop_
_symmetry_equiv_pos_as_xyz
'x, y, z'
'-x+1/2, y+1/2, -z+1/2'
'-x, -y, -z'
'x-1/2, -y-1/2, z-1/2'

loop_
_atom_site_label
_atom_site_type_symbol
_atom_site_fract_x
_atom_site_fract_y
_atom_site_fract_z
_atom_site_U_iso_or_equiv
_atom_site_adp_type
_atom_site_occupancy
_atom_site_symmetry_multiplicity
_atom_site_calc_flag
B1 B 0.27775(15) 0.27518(6) 0.04814(13) 0.0267(3) Uani 1 1 d
B2 B 0.17942(14) 0.33922(6) 0.13337(13) 0.0270(3) Uani 1 1 d
B3 B 0.24597(16) 0.35870(6) -0.03074(13) 0.0275(3) Uani 1 1 d
B4 B 0.41600(16) 0.30707(6) -0.05674(13) 0.0279(3) Uani 1 1 d
B5 B 0.33844(15) 0.28403(6) 0.24282(14) 0.0269(3) Uani 1 1 d
B6 B 0.31492(13) 0.37291(6) 0.29062(12) 0.0235(2) Uani 1 1 d
B7 B 0.28687(15) 0.41877(6) 0.11618(13) 0.0267(3) Uani 1 1 d
B8 B 0.44276(17) 0.39662(7) -0.01074(14) 0.0306(3) Uani 1 1 d
B9 B 0.60200(16) 0.33406(7) 0.05716(14) 0.0323(3) Uani 1 1 d
B10 B 0.49366(15) 0.26328(6) 0.11654(13) 0.0283(3) Uani 1 1 d
C1 C 0.37882(13) 0.37480(6) 0.56144(11) 0.0263(2) Uani 1 1 d
C2 C 0.54095(13) 0.41292(6) 0.61093(12) 0.0265(2) Uani 1 1 d
C3 C 0.80267(13) 0.42319(6) 0.55074(12) 0.0260(2) Uani 1 1 d
C4 C 0.88996(13) 0.41354(6) 0.42752(13) 0.0283(2) Uani 1 1 d
O1 O 0.28776(9) 0.39974(4) 0.41845(8) 0.02792(18) Uani 1 1 d
O2 O 0.63164(8) 0.40445(4) 0.49852(8) 0.02380(17) Uani 1 1 d
Cl1 Cl 0.82183(3) 0.475394(14) 0.28103(3) 0.03379(11) Uani 1 1 d
H1 H 0.2091(16) 0.2295(7) 0.0103(14) 0.037(3) Uiso 1 1 d
H2 H 0.0477(18) 0.3355(7) 0.1294(15) 0.042(4) Uiso 1 1 d
H3 H 0.1539(17) 0.3749(7) -0.1302(15) 0.039(3) Uiso 1 1 d
H4 H 0.4158(16) 0.2851(7) -0.1631(15) 0.039(3) Uiso 1 1 d
H5 H 0.3195(15) 0.2453(7) 0.3173(15) 0.038(3) Uiso 1 1 d
H7 H 0.2303(17) 0.4685(7) 0.1045(15) 0.038(3) Uiso 1 1 d
H8 H 0.4645(17) 0.4370(7) -0.0823(15) 0.040(3) Uiso 1 1 d
H9 H 0.7246(16) 0.3320(7) 0.0381(14) 0.037(3) Uiso 1 1 d
H10 H 0.5530(16) 0.2143(7) 0.1309(14) 0.037(3) Uiso 1 1 d
H56 H 0.4376(16) 0.3260(7) 0.3112(14) 0.037(3) Uiso 1 1 d
H67 H 0.4015(15) 0.4178(6) 0.2215(14) 0.031(3) Uiso 1 1 d
H89 H 0.5677(17) 0.3936(7) 0.0942(16) 0.043(4) Uiso 1 1 d
H910 H 0.6032(16) 0.3066(7) 0.1807(14) 0.035(3) Uiso 1 1 d
H1a H 0.3981(14) 0.3276(7) 0.5560(13) 0.024(3) Uiso 1 1 d
H1b H 0.3110(16) 0.3832(6) 0.6288(14) 0.029(3) Uiso 1 1 d
H2a H 0.6043(16) 0.3942(6) 0.7047(15) 0.032(3) Uiso 1 1 d
H2b H 0.5227(15) 0.4621(7) 0.6243(13) 0.026(3) Uiso 1 1 d
H3a H 0.8535(16) 0.3940(7) 0.6331(15) 0.031(3) Uiso 1 1 d
H3b H 0.8111(15) 0.4695(6) 0.5849(13) 0.025(3) Uiso 1 1 d
H4a H 0.8666(15) 0.3700(7) 0.3783(14) 0.031(3) Uiso 1 1 d
H4b H 1.0061(17) 0.4213(6) 0.4642(14) 0.032(3) Uiso 1 1 d

loop_
_atom_site_aniso_label
_atom_site_aniso_U_11
_atom_site_aniso_U_22
_atom_site_aniso_U_33
_atom_site_aniso_U_23
_atom_site_aniso_U_13
_atom_site_aniso_U_12
B1 0.0264(6) 0.0236(6) 0.0276(6) -0.0027(5) 0.0015(5) -0.0036(5)
B2 0.0198(5) 0.0302(6) 0.0295(6) -0.0019(5) 0.0031(4) -0.0013(4)
B3 0.0309(6) 0.0264(6) 0.0214(6) -0.0018(5) -0.0014(5) 0.0010(5)
B4 0.0342(7) 0.0279(6) 0.0214(6) -0.0049(5) 0.0059(5) -0.0014(5)
B5 0.0283(6) 0.0260(6) 0.0265(6) 0.0028(5) 0.0067(5) -0.0006(5)
B6 0.0184(5) 0.0281(6) 0.0247(6) 0.0009(4) 0.0064(4) 0.0012(4)
B7 0.0322(6) 0.0238(6) 0.0233(6) -0.0007(4) 0.0052(5) 0.0018(5)
B8 0.0426(7) 0.0283(6) 0.0227(6) -0.0034(5) 0.0113(5) -0.0069(5)
B9 0.0292(6) 0.0406(7) 0.0297(6) -0.0116(5) 0.0123(5) -0.0042(5)
B10 0.0287(6) 0.0292(6) 0.0254(6) -0.0042(5) 0.0032(5) 0.0041(5)
C1 0.0265(5) 0.0335(6) 0.0218(5) 0.0017(4) 0.0116(4) 0.0009(4)
C2 0.0277(5) 0.0321(6) 0.0216(5) -0.0023(4) 0.0095(4) 0.0010(4)
C3 0.0200(5) 0.0264(5) 0.0298(6) -0.0011(4) 0.0024(4) -0.0018(4)
C4 0.0200(5) 0.0280(6) 0.0376(6) 0.0010(5) 0.0079(4) 0.0000(4)
O1 0.0228(4) 0.0395(4) 0.0228(4) -0.0012(3) 0.0081(3) 0.0063(3)
O2 0.0192(4) 0.0293(4) 0.0244(4) -0.0040(3) 0.0081(3) -0.0022(3)
Cl1 0.03451(17) 0.03407(17) 0.03262(17) 0.00161(10) 0.00766(12) -0.00527(10)

loop_
_atom_type_symbol
_atom_type_description
_atom_type_scat_dispersion_real
_atom_type_scat_dispersion_imag
_atom_type_scat_source
C C 0.0033 0.0016 'International Tables Vol C Tables 4.2.6.8 and 6.1.1.4'
H H 0.0000 0.0000 'International Tables Vol C Tables 4.2.6.8 and 6.1.1.4'
B B 0.0013 0.0007 'International Tables Vol C Tables 4.2.6.8 and 6.1.1.4'
Cl Cl 0.1484 0.1585 'International Tables Vol C Tables 4.2.6.8 and 6.1.1.4'
O O 0.0106 0.0060 'International Tables Vol C Tables 4.2.6.8 and 6.1.1.4'

loop_
_geom_angle_atom_site_label_1
_geom_angle_atom_site_label_2
_geom_angle_atom_site_label_3
_geom_angle
B10 B1 B5 68.12(7)
B10 B1 B2 117.68(8)
B5 B1 B2 61.60(7)
B10 B1 B4 61.02(7)
B5 B1 B4 117.51(9)
B2 B1 B4 114.74(9)
B10 B1 B3 107.85(8)
B5 B1 B3 108.01(8)
B2 B1 B3 59.99(7)
B4 B1 B3 60.44(7)
B10 B1 H1 114.9(7)
B5 B1 H1 114.6(7)
B2 B1 H1 118.0(7)
B4 B1 H1 118.1(7)
B3 B1 H1 127.8(7)
B6 B2 B1 111.52(8)
B6 B2 B3 111.54(8)
B1 B2 B3 60.13(7)
B6 B2 B5 61.28(7)
B1 B2 B5 58.86(7)
B3 B2 B5 105.99(8)
B6 B2 B7 61.31(7)
B1 B2 B7 106.12(8)
B3 B2 B7 58.95(7)
B5 B2 B7 104.65(8)
B6 B2 H2 119.6(7)
B1 B2 H2 120.1(7)
B3 B2 H2 119.9(7)
B5 B2 H2 124.7(7)
B7 B2 H2 124.3(7)
B8 B3 B7 68.70(7)
B8 B3 B2 117.86(8)
B7 B3 B2 61.56(7)
B8 B3 B1 107.46(9)
B7 B3 B1 107.95(8)
B2 B3 B1 59.87(7)
B8 B3 B4 60.97(7)
B7 B3 B4 117.67(9)
B2 B3 B4 114.03(8)
B1 B3 B4 59.77(7)
B8 B3 H3 114.1(7)
B7 B3 H3 115.2(7)
B2 B3 H3 119.2(7)
B1 B3 H3 128.0(7)
B4 B3 H3 117.4(7)
B9 B4 B1 111.50(9)
B9 B4 B3 111.03(9)
B1 B4 B3 59.79(7)
B9 B4 B10 61.45(7)
B1 B4 B10 58.99(7)
B3 B4 B10 105.77(8)
B9 B4 B8 61.17(7)
B1 B4 B8 105.59(8)
B3 B4 B8 58.54(7)
B10 B4 B8 104.61(8)
B9 B4 H4 119.3(7)
B1 B4 H4 120.0(7)
B3 B4 H4 121.2(7)
B10 B4 H4 123.5(7)
B8 B4 H4 125.3(7)
B1 B5 B2 59.54(7)
B1 B5 B6 108.85(8)
B2 B5 B6 57.46(6)
B1 B5 B10 55.91(6)
B2 B5 B10 106.09(8)
B6 B5 B10 117.65(8)
B1 B5 H5 123.2(7)
B2 B5 H5 126.1(7)
B6 B5 H5 118.8(7)
B10 B5 H5 117.2(7)
B1 B5 H56 126.0(6)
B2 B5 H56 101.5(6)
B6 B5 H56 48.0(6)
B10 B5 H56 89.7(6)
H5 B5 H56 108.9(9)
O1 B6 B2 131.82(9)
O1 B6 B5 129.07(9)
B2 B6 B5 61.26(7)
O1 B6 B7 124.97(9)
B2 B6 B7 61.31(7)
B5 B6 B7 104.63(8)
O1 B6 H56 114.4(5)
B2 B6 H56 100.0(5)
B5 B6 H56 42.5(5)
B7 B6 H56 113.2(6)
O1 B6 H67 111.7(5)
B2 B6 H67 98.8(5)
B5 B6 H67 113.3(5)
B7 B6 H67 40.9(5)
H56 B6 H67 92.4(7)
B3 B7 B2 59.49(7)
B3 B7 B6 108.67(8)
B2 B7 B6 57.38(6)
B3 B7 B8 55.38(6)
B2 B7 B8 105.41(8)
B6 B7 B8 117.19(8)
B3 B7 H7 121.6(7)
B2 B7 H7 125.0(7)
B6 B7 H7 119.8(7)
B8 B7 H7 117.7(7)
B3 B7 H67 126.3(6)
B2 B7 H67 103.1(6)
B6 B7 H67 49.6(6)
B8 B7 H67 88.9(6)
H7 B7 H67 109.9(9)
B3 B8 B9 109.49(9)
B3 B8 B4 60.49(7)
B9 B8 B4 57.41(7)
B3 B8 B7 55.92(6)
B9 B8 B7 117.68(8)
B4 B8 B7 106.91(8)
B3 B8 H8 122.1(7)
B9 B8 H8 120.0(7)
B4 B8 H8 126.6(7)
B7 B8 H8 115.7(7)
B3 B8 H89 129.8(6)
B9 B8 H89 44.7(6)
B4 B8 H89 99.9(6)
B7 B8 H89 94.7(6)
H8 B8 H89 106.8(10)
B4 B9 B8 61.42(7)
B4 B9 B10 61.20(7)
B8 B9 B10 104.60(8)
B4 B9 H9 128.9(7)
B8 B9 H9 127.7(7)
B10 B9 H9 125.5(7)
B4 B9 H89 102.8(6)
B8 B9 H89 43.7(6)
B10 B9 H89 117.5(6)
H9 B9 H89 111.2(9)
B4 B9 H910 103.8(6)
B8 B9 H910 117.0(6)
B10 B9 H910 45.2(6)
H9 B9 H910 109.3(9)
H89 B9 H910 95.6(9)
B1 B10 B4 59.99(7)
B1 B10 B9 108.88(9)
B4 B10 B9 57.35(7)
B1 B10 B5 55.98(6)
B4 B10 B5 106.75(8)
B9 B10 B5 117.67(8)
B1 B10 H10 124.0(7)
B4 B10 H10 126.3(7)
B9 B10 H10 118.5(7)
B5 B10 H10 117.0(7)
B1 B10 H910 128.7(6)
B4 B10 H910 99.5(6)
B9 B10 H910 44.5(6)
B5 B10 H910 94.4(6)
H10 B10 H910 106.3(9)
B5 H56 B6 89.6(8)
B6 H67 B7 89.5(8)
B8 H89 B9 91.6(9)
B9 H910 B10 90.4(8)
O1 C1 C2 110.17(9)
O1 C1 H1a 109.8(7)
C2 C1 H1a 110.6(7)
O1 C1 H1b 106.6(8)
C2 C1 H1b 109.7(8)
H1a C1 H1b 109.9(10)
O2 C2 C1 107.68(8)
O2 C2 H2a 110.1(7)
C1 C2 H2a 109.7(8)
O2 C2 H2b 109.1(7)
C1 C2 H2b 111.6(7)
H2a C2 H2b 108.6(10)
O2 C3 C4 109.03(9)
O2 C3 H3a 109.1(7)
C4 C3 H3a 109.3(7)
O2 C3 H3b 110.0(7)
C4 C3 H3b 111.2(7)
H3a C3 H3b 108.2(10)
C3 C4 Cl1 111.62(8)
C3 C4 H4a 113.1(7)
Cl1 C4 H4a 104.0(7)
C3 C4 H4b 109.6(8)
Cl1 C4 H4b 105.7(8)
H4a C4 H4b 112.5(11)
B6 O1 C1 120.74(8)
C3 O2 C2 111.80(8)

loop_
_geom_bond_atom_site_label_1
_geom_bond_atom_site_label_2
_geom_bond_distance
B1 B10 1.7519(17)
B1 B5 1.7534(17)
B1 B2 1.7659(17)
B1 B4 1.7701(17)
B1 B3 1.7706(17)
B1 H1 1.065(13)
B2 B6 1.7327(16)
B2 B3 1.7681(17)
B2 B5 1.8021(17)
B2 B7 1.8045(17)
B2 H2 1.077(14)
B3 B8 1.7468(18)
B3 B7 1.7581(16)
B3 B4 1.7820(17)
B3 H3 1.087(14)
B4 B9 1.7180(17)
B4 B10 1.7881(17)
B4 B8 1.7905(17)
B4 H4 1.069(13)
B5 B6 1.8025(17)
B5 B10 1.9631(18)
B5 H5 1.054(13)
B5 H56 1.217(13)
B6 O1 1.3548(13)
B6 B7 1.8045(16)
B6 H56 1.339(13)
B6 H67 1.374(12)
B7 B8 1.9776(18)
B7 H7 1.067(13)
B7 H67 1.182(12)
B8 B9 1.7862(19)
B8 H8 1.067(14)
B8 H89 1.234(14)
B9 B10 1.7924(19)
B9 H9 1.064(13)
B9 H89 1.257(14)
B9 H910 1.255(13)
B10 H10 1.062(13)
B10 H910 1.271(13)
C1 O1 1.4364(13)
C1 C2 1.4976(15)
C1 H1a 0.933(13)
C1 H1b 0.943(13)
C2 O2 1.4231(12)
C2 H2a 0.967(13)
C2 H2b 0.979(13)
C3 O2 1.4210(12)
C3 C4 1.4930(15)
C3 H3a 0.960(13)
C3 H3b 0.950(13)
C4 Cl1 1.7944(11)
C4 H4a 0.957(13)
C4 H4b 0.947(14)
